data_7029556
loop_
_publ_author_name
'Guo, Liping'
'Zhu, Xiancui'
'Zhou, Shuangliu'
'Mu, Xiaolong'
'Wei, Yun'
'Wang, Shaowu'
'Feng, Zhijun'
'Zhang, Guangchao'
'Deng, Baojia'

_publ_section_title
;
 Rare-earth alkyl complexes supported by formamidinate ligands: synthesis,
 structure, and catalytic activity for isoprene polymerization.
;
_journal_issue 18
_journal_name_full 'Dalton transactions (Cambridge, England : 2003)'
_journal_page_first 6842
_journal_page_last 6847
_journal_paper_doi 10.1039/c4dt00242c
_journal_volume 43
_journal_year 2014
_chemical_formula_sum 'C58 H89 N4 O Si Sm'
_chemical_formula_weight 1036.77
_chemical_name_systematic
; 
 ? 
;
_space_group_IT_number 14
_symmetry_cell_setting monoclinic
_symmetry_space_group_name_Hall '-P 2yn'
_symmetry_space_group_name_H-M 'P 1 21/n 1'
_atom_sites_solution_hydrogens geom
_atom_sites_solution_primary direct
_atom_sites_solution_secondary difmap
_audit_creation_method SHELXL-97
_cell_angle_alpha 90.00
_cell_angle_beta 92.483(3)
_cell_angle_gamma 90.00
_cell_formula_units_Z 4
_cell_length_a 13.841(3)
_cell_length_b 16.677(3)
_cell_length_c 28.081(6)
_cell_measurement_reflns_used 9138
_cell_measurement_temperature 173(2)
_cell_measurement_theta_max 27.44
_cell_measurement_theta_min 2.36
_cell_volume 6476(2)
_computing_cell_refinement 'Bruker SMART'
_computing_data_collection 'Bruker SMART'
_computing_data_reduction 'Bruker SAINT'
_computing_molecular_graphics 'Bruker SHELXTL'
_computing_publication_material 'Bruker SHELXTL'
_computing_structure_refinement 'SHELXL-97 (Sheldrick, 1997)'
_computing_structure_solution 'SHELXS-97 (Sheldrick, 1990)'
_diffrn_ambient_temperature 173(2)
_diffrn_measured_fraction_theta_full 0.993
_diffrn_measured_fraction_theta_max 0.993
_diffrn_measurement_device_type 'CCD area detector'
_diffrn_measurement_method 'phi and omega scans'
_diffrn_radiation_monochromator graphite
_diffrn_radiation_source 'fine-focus sealed tube'
_diffrn_radiation_type MoK\a
_diffrn_radiation_wavelength 0.71073
_diffrn_reflns_av_R_equivalents 0.0520
_diffrn_reflns_av_unetI/netI 0.0551
_diffrn_reflns_limit_h_max 18
_diffrn_reflns_limit_h_min -18
_diffrn_reflns_limit_k_max 21
_diffrn_reflns_limit_k_min -21
_diffrn_reflns_limit_l_max 36
_diffrn_reflns_limit_l_min -35
_diffrn_reflns_number 54434
_diffrn_reflns_theta_full 27.57
_diffrn_reflns_theta_max 27.57
_diffrn_reflns_theta_min 1.42
_exptl_absorpt_coefficient_mu 0.960
_exptl_absorpt_correction_T_max 0.7816
_exptl_absorpt_correction_T_min 0.7616
_exptl_absorpt_correction_type multi-scan
_exptl_crystal_colour yellow
_exptl_crystal_density_diffrn 1.063
_exptl_crystal_density_method 'not measured'
_exptl_crystal_description block
_exptl_crystal_F_000 2196
_exptl_crystal_size_max 0.30
_exptl_crystal_size_mid 0.29
_exptl_crystal_size_min 0.27
_platon_squeeze_details
;
;
_refine_diff_density_max 1.752
_refine_diff_density_min -2.003
_refine_diff_density_rms 0.089
_refine_ls_extinction_method none
_refine_ls_goodness_of_fit_ref 1.044
_refine_ls_hydrogen_treatment mixed
_refine_ls_matrix_type full
_refine_ls_number_parameters 605
_refine_ls_number_reflns 14885
_refine_ls_number_restraints 1312
_refine_ls_restrained_S_all 1.078
_refine_ls_R_factor_all 0.0682
_refine_ls_R_factor_gt 0.0464
_refine_ls_shift/su_max 0.065
_refine_ls_shift/su_mean 0.001
_refine_ls_structure_factor_coef Fsqd
_refine_ls_weighting_details 'calc w=1/[\s^2^(Fo^2^)+(0.0599P)^2^+4.2568P] where P=(Fo^2^+2Fc^2^)/3'
_refine_ls_weighting_scheme calc
_refine_ls_wR_factor_gt 0.1168
_refine_ls_wR_factor_ref 0.1246
_reflns_number_gt 10816
_reflns_number_total 14885
_reflns_threshold_expression >2sigma(I)
_cod_data_source_file c4dt00242c2.cif
_cod_data_source_block complex_5
_cod_depositor_comments
;
The following automatic conversions were performed:

'_symmetry_cell_setting' value 'Monoclinic' changed to 'monoclinic'
according to
/usr/data/users/saulius/crontab/automatic-downloads/rss-feeds/RSC/lib/dictionaries/cif_core.dic
dictionary named 'cif_core.dic' version 2.4.2 from 2011-04-26.

Automatic conversion script
Id: cif_fix_values 2281 2013-09-26 08:29:07Z andrius 
;
_cod_original_sg_symbol_H-M P2(1)/n
_cod_database_code 7029556

loop_
_symmetry_equiv_pos_as_xyz
'x, y, z'
'-x+1/2, y+1/2, -z+1/2'
'-x, -y, -z'
'x-1/2, -y-1/2, z-1/2'

loop_
_atom_site_label
_atom_site_type_symbol
_atom_site_fract_x
_atom_site_fract_y
_atom_site_fract_z
_atom_site_U_iso_or_equiv
_atom_site_adp_type
_atom_site_occupancy
_atom_site_symmetry_multiplicity
_atom_site_calc_flag
_atom_site_refinement_flags
C1 C 1.0565(4) 0.5801(3) 0.1626(2) 0.0661(14) Uani 1 1 d U
H1A H 1.0752 0.5266 0.1717 0.099 Uiso 1 1 calc R
H1B H 1.0910 0.6179 0.1827 0.099 Uiso 1 1 calc R
H1C H 1.0717 0.5892 0.1300 0.099 Uiso 1 1 calc R
N1 N 0.7663(2) 0.64966(19) 0.12531(11) 0.0333(7) Uani 1 1 d .
O1 O 0.6262(3) 0.8988(3) 0.12411(16) 0.0859(8) Uani 1 1 d U
Si1 Si 0.52238(10) 0.77323(9) 0.00113(5) 0.0533(3) Uani 1 1 d .
Sm1 Sm 0.741382(13) 0.793397(11) 0.100242(7) 0.02967(7) Uani 1 1 d .
C2 C 0.9482(3) 0.5904(3) 0.16801(17) 0.0501(10) Uani 1 1 d U
H2 H 0.9326 0.6470 0.1624 0.060 Uiso 1 1 calc R
N2 N 0.6926(3) 0.7348(2) 0.17575(12) 0.0411(8) Uani 1 1 d .
C3 C 0.9259(4) 0.5712(4) 0.21951(19) 0.0758(16) Uani 1 1 d U
H3A H 0.8581 0.5788 0.2239 0.114 Uiso 1 1 calc R
H3B H 0.9625 0.6062 0.2406 0.114 Uiso 1 1 calc R
H3C H 0.9430 0.5165 0.2265 0.114 Uiso 1 1 calc R
N3 N 0.9111(2) 0.79412(18) 0.07977(11) 0.0323(7) Uani 1 1 d .
C4 C 0.8869(3) 0.5419(3) 0.13378(15) 0.0423(9) Uani 1 1 d U
N4 N 0.8354(2) 0.91500(18) 0.07944(11) 0.0308(7) Uani 1 1 d .
C5 C 0.9160(4) 0.4652(3) 0.12117(16) 0.0506(10) Uani 1 1 d U
H5 H 0.9756 0.4462 0.1329 0.061 Uiso 1 1 calc R
C6 C 0.8598(4) 0.4170(3) 0.09211(17) 0.0542(11) Uani 1 1 d U
H6 H 0.8809 0.3658 0.0845 0.065 Uiso 1 1 calc R
C7 C 0.7719(4) 0.4442(3) 0.07406(17) 0.0546(11) Uani 1 1 d U
H7 H 0.7336 0.4108 0.0546 0.066 Uiso 1 1 calc R
C8 C 0.7392(3) 0.5214(3) 0.08452(16) 0.0451(9) Uani 1 1 d U
C9 C 0.6417(4) 0.5473(3) 0.06503(17) 0.0526(10) Uani 1 1 d U
H9 H 0.6344 0.6042 0.0730 0.063 Uiso 1 1 calc R
C10 C 0.5612(4) 0.5017(4) 0.0888(2) 0.0722(15) Uani 1 1 d U
H10A H 0.4996 0.5226 0.0778 0.108 Uiso 1 1 calc R
H10B H 0.5684 0.5081 0.1228 0.108 Uiso 1 1 calc R
H10C H 0.5650 0.4459 0.0809 0.108 Uiso 1 1 calc R
C11 C 0.6307(4) 0.5400(3) 0.01143(18) 0.0656(14) Uani 1 1 d U
H11A H 0.6787 0.5724 -0.0030 0.098 Uiso 1 1 calc R
H11B H 0.5674 0.5580 0.0009 0.098 Uiso 1 1 calc R
H11C H 0.6389 0.4850 0.0024 0.098 Uiso 1 1 calc R
C12 C 0.7975(3) 0.5699(2) 0.11491(14) 0.0375(8) Uani 1 1 d U
C13 C 0.7212(3) 0.6619(2) 0.16454(14) 0.0388(8) Uani 1 1 d U
H13 H 0.7093 0.6191 0.1847 0.047 Uiso 1 1 calc R
C14 C 0.4845(4) 0.5818(4) 0.2026(2) 0.0752(15) Uani 1 1 d U
H14A H 0.5473 0.5613 0.2120 0.113 Uiso 1 1 calc R
H14B H 0.4565 0.5492 0.1774 0.113 Uiso 1 1 calc R
H14C H 0.4437 0.5806 0.2294 0.113 Uiso 1 1 calc R
C15 C 0.4939(4) 0.6669(4) 0.18536(18) 0.0640(12) Uani 1 1 d U
H15 H 0.5317 0.6661 0.1567 0.077 Uiso 1 1 calc R
C16 C 0.3932(5) 0.6988(5) 0.1714(3) 0.098(2) Uani 1 1 d U
H16A H 0.3673 0.6698 0.1442 0.146 Uiso 1 1 calc R
H16B H 0.3974 0.7547 0.1636 0.146 Uiso 1 1 calc R
H16C H 0.3516 0.6920 0.1976 0.146 Uiso 1 1 calc R
C17 C 0.5477(4) 0.7193(3) 0.22248(17) 0.0534(10) Uani 1 1 d U
C18 C 0.4998(4) 0.7389(3) 0.26445(18) 0.0613(12) Uani 1 1 d U
H18 H 0.4374 0.7201 0.2684 0.074 Uiso 1 1 calc R
C19 C 0.5441(4) 0.7853(3) 0.29961(19) 0.0639(12) Uani 1 1 d U
H19 H 0.5108 0.7986 0.3265 0.077 Uiso 1 1 calc R
C20 C 0.6356(4) 0.8115(3) 0.29524(19) 0.0652(12) Uani 1 1 d U
H20 H 0.6643 0.8424 0.3195 0.078 Uiso 1 1 calc R
C21 C 0.6887(4) 0.7935(3) 0.25530(17) 0.0566(11) Uani 1 1 d U
C22 C 0.7907(4) 0.8213(3) 0.2520(2) 0.0669(13) Uani 1 1 d U
H22 H 0.8095 0.8122 0.2192 0.080 Uiso 1 1 calc R
C23 C 0.8565(6) 0.7749(5) 0.2834(4) 0.128(3) Uani 1 1 d U
H23A H 0.8432 0.7187 0.2793 0.193 Uiso 1 1 calc R
H23B H 0.8475 0.7898 0.3159 0.193 Uiso 1 1 calc R
H23C H 0.9221 0.7856 0.2755 0.193 Uiso 1 1 calc R
C24 C 0.8032(7) 0.9076(4) 0.2622(3) 0.123(2) Uani 1 1 d U
H24A H 0.7879 0.9380 0.2338 0.184 Uiso 1 1 calc R
H24B H 0.8690 0.9178 0.2727 0.184 Uiso 1 1 calc R
H24C H 0.7609 0.9232 0.2868 0.184 Uiso 1 1 calc R
C25 C 0.6423(3) 0.7473(3) 0.21828(16) 0.0492(10) Uani 1 1 d U
C26 C 0.9028(4) 0.5833(3) -0.00867(18) 0.0537(11) Uani 1 1 d U
H26A H 0.9521 0.5742 -0.0311 0.081 Uiso 1 1 calc R
H26B H 0.8404 0.5735 -0.0238 0.081 Uiso 1 1 calc R
H26C H 0.9126 0.5476 0.0180 0.081 Uiso 1 1 calc R
C27 C 0.9081(3) 0.6691(3) 0.00860(15) 0.0414(9) Uani 1 1 d U
H27 H 0.8519 0.6786 0.0279 0.050 Uiso 1 1 calc R
C28 C 0.9007(4) 0.7265(3) -0.03376(18) 0.0577(12) Uani 1 1 d U
H28A H 0.9034 0.7808 -0.0225 0.087 Uiso 1 1 calc R
H28B H 0.8406 0.7178 -0.0513 0.087 Uiso 1 1 calc R
H28C H 0.9535 0.7170 -0.0541 0.087 Uiso 1 1 calc R
C29 C 0.9984(3) 0.6878(2) 0.03958(15) 0.0376(8) Uani 1 1 d U
C30 C 1.0847(3) 0.6467(3) 0.03307(16) 0.0443(9) Uani 1 1 d U
H30 H 1.0854 0.6046 0.0114 0.053 Uiso 1 1 calc R
C31 C 1.1677(3) 0.6671(3) 0.05769(17) 0.0512(10) Uani 1 1 d U
H31 H 1.2247 0.6396 0.0523 0.061 Uiso 1 1 calc R
C32 C 1.1679(3) 0.7281(3) 0.09052(18) 0.0505(10) Uani 1 1 d U
H32 H 1.2252 0.7414 0.1072 0.061 Uiso 1 1 calc R
C33 C 1.0835(3) 0.7703(3) 0.09931(15) 0.0415(9) Uani 1 1 d U
C34 C 1.0833(3) 0.8347(3) 0.13771(17) 0.0488(10) Uani 1 1 d U
H34 H 1.0488 0.8810 0.1237 0.059 Uiso 1 1 calc R
C35 C 1.0273(4) 0.8087(3) 0.18078(19) 0.0647(14) Uani 1 1 d U
H35A H 0.9648 0.7891 0.1702 0.097 Uiso 1 1 calc R
H35B H 1.0196 0.8537 0.2016 0.097 Uiso 1 1 calc R
H35C H 1.0622 0.7670 0.1976 0.097 Uiso 1 1 calc R
C36 C 1.1834(4) 0.8646(4) 0.1545(2) 0.0694(15) Uani 1 1 d U
H36A H 1.2171 0.8228 0.1719 0.104 Uiso 1 1 calc R
H36B H 1.1767 0.9104 0.1748 0.104 Uiso 1 1 calc R
H36C H 1.2194 0.8794 0.1274 0.104 Uiso 1 1 calc R
C37 C 0.9984(3) 0.7503(2) 0.07262(14) 0.0359(8) Uani 1 1 d U
C38 C 0.9100(3) 0.8704(2) 0.06844(13) 0.0318(7) Uani 1 1 d U
H38 H 0.9613 0.8929 0.0528 0.038 Uiso 1 1 calc R
C39 C 0.8924(3) 0.9495(3) -0.05752(16) 0.0518(11) Uani 1 1 d U
H39A H 0.8967 0.9999 -0.0737 0.078 Uiso 1 1 calc R
H39B H 0.8809 0.9075 -0.0805 0.078 Uiso 1 1 calc R
H39C H 0.9519 0.9392 -0.0397 0.078 Uiso 1 1 calc R
C40 C 0.8089(3) 0.9522(2) -0.02340(14) 0.0368(8) Uani 1 1 d U
H40 H 0.8066 0.9001 -0.0074 0.044 Uiso 1 1 calc R
C41 C 0.7130(3) 0.9638(3) -0.05072(17) 0.0549(12) Uani 1 1 d U
H41A H 0.6623 0.9695 -0.0287 0.082 Uiso 1 1 calc R
H41B H 0.7000 0.9181 -0.0708 0.082 Uiso 1 1 calc R
H41C H 0.7159 1.0112 -0.0700 0.082 Uiso 1 1 calc R
C42 C 0.8254(3) 1.0154(2) 0.01486(15) 0.0384(8) Uani 1 1 d U
C43 C 0.8283(3) 1.0959(3) 0.00155(17) 0.0487(10) Uani 1 1 d U
H43 H 0.8227 1.1094 -0.0306 0.058 Uiso 1 1 calc R
C44 C 0.8392(4) 1.1552(3) 0.03485(19) 0.0554(11) Uani 1 1 d U
H44 H 0.8416 1.2085 0.0252 0.066 Uiso 1 1 calc R
C45 C 0.8467(4) 1.1368(3) 0.08231(19) 0.0544(11) Uani 1 1 d U
H45 H 0.8527 1.1779 0.1046 0.065 Uiso 1 1 calc R
C46 C 0.8455(3) 1.0573(3) 0.09776(16) 0.0441(9) Uani 1 1 d U
C47 C 0.8586(4) 1.0374(3) 0.15042(16) 0.0506(10) Uani 1 1 d U
H47 H 0.8358 0.9824 0.1550 0.061 Uiso 1 1 calc R
C48 C 0.9657(4) 1.0404(4) 0.16569(19) 0.0681(14) Uani 1 1 d U
H48A H 1.0015 1.0063 0.1453 0.102 Uiso 1 1 calc R
H48B H 0.9742 1.0223 0.1981 0.102 Uiso 1 1 calc R
H48C H 0.9888 1.0944 0.1633 0.102 Uiso 1 1 calc R
C49 C 0.8017(4) 1.0928(3) 0.18272(19) 0.0663(14) Uani 1 1 d U
H49A H 0.8059 1.0729 0.2148 0.099 Uiso 1 1 calc R
H49B H 0.7351 1.0944 0.1716 0.099 Uiso 1 1 calc R
H49C H 0.8284 1.1459 0.1819 0.099 Uiso 1 1 calc R
C50 C 0.8358(3) 0.9964(2) 0.06382(14) 0.0353(8) Uani 1 1 d U
C51 C 0.6117(5) 0.9746(4) 0.1035(3) 0.0873(8) Uani 1 1 d U
H51A H 0.5972 0.9697 0.0695 0.105 Uiso 1 1 calc R
H51B H 0.6691 1.0075 0.1083 0.105 Uiso 1 1 calc R
C52 C 0.5285(5) 1.0113(4) 0.1275(3) 0.0907(8) Uani 1 1 d U
H52A H 0.5507 1.0556 0.1475 0.109 Uiso 1 1 calc R
H52B H 0.4815 1.0317 0.1039 0.109 Uiso 1 1 calc R
C53 C 0.4876(5) 0.9545(4) 0.1542(3) 0.0917(9) Uani 1 1 d U
H53A H 0.4203 0.9471 0.1440 0.110 Uiso 1 1 calc R
H53B H 0.4903 0.9704 0.1875 0.110 Uiso 1 1 calc R
C54 C 0.5391(5) 0.8830(4) 0.1485(3) 0.0903(8) Uani 1 1 d U
H54A H 0.4994 0.8450 0.1303 0.108 Uiso 1 1 calc R
H54B H 0.5552 0.8597 0.1795 0.108 Uiso 1 1 calc R
C55 C 0.6491(3) 0.7726(3) 0.02714(17) 0.0471(10) Uani 1 1 d U
H55A H 0.6809 0.8090 0.0059 0.057 Uiso 1 1 calc R
H55B H 0.6708 0.7197 0.0180 0.057 Uiso 1 1 calc R
C56 C 0.4414(4) 0.7069(4) 0.0347(3) 0.0811(18) Uani 1 1 d U
H56A H 0.4687 0.6540 0.0367 0.122 Uiso 1 1 calc R
H56B H 0.3790 0.7045 0.0184 0.122 Uiso 1 1 calc R
H56C H 0.4348 0.7279 0.0662 0.122 Uiso 1 1 calc R
C57 C 0.5114(5) 0.7400(5) -0.0618(2) 0.094(2) Uani 1 1 d U
H57A H 0.5320 0.6852 -0.0640 0.142 Uiso 1 1 calc R
H57B H 0.5513 0.7732 -0.0808 0.142 Uiso 1 1 calc R
H57C H 0.4453 0.7445 -0.0732 0.142 Uiso 1 1 calc R
C58 C 0.4671(4) 0.8758(3) 0.0012(2) 0.0745(16) Uani 1 1 d U
H58A H 0.4061 0.8747 -0.0163 0.112 Uiso 1 1 calc R
H58B H 0.5096 0.9131 -0.0134 0.112 Uiso 1 1 calc R
H58C H 0.4574 0.8920 0.0335 0.112 Uiso 1 1 calc R

loop_
_atom_site_aniso_label
_atom_site_aniso_U_11
_atom_site_aniso_U_22
_atom_site_aniso_U_33
_atom_site_aniso_U_23
_atom_site_aniso_U_13
_atom_site_aniso_U_12
C1 0.051(3) 0.073(3) 0.075(3) 0.018(3) 0.008(2) 0.005(2)
N1 0.0373(17) 0.0300(17) 0.0334(17) 0.0017(13) 0.0089(13) 0.0015(13)
O1 0.0737(16) 0.0784(17) 0.1087(19) 0.0292(14) 0.0378(14) 0.0341(13)
Si1 0.0431(7) 0.0529(8) 0.0636(8) 0.0046(6) 0.0011(6) -0.0075(6)
Sm1 0.02749(10) 0.02692(10) 0.03508(11) 0.00457(8) 0.00686(7) 0.00149(8)
C2 0.049(2) 0.046(2) 0.056(2) 0.009(2) 0.0053(19) 0.0072(19)
N2 0.054(2) 0.0311(17) 0.0389(18) 0.0035(15) 0.0157(16) 0.0073(16)
C3 0.065(3) 0.102(4) 0.061(3) -0.002(3) 0.004(3) -0.001(3)
N3 0.0295(15) 0.0282(16) 0.0396(17) -0.0001(14) 0.0074(13) 0.0005(13)
C4 0.050(2) 0.0368(19) 0.0412(19) 0.0119(16) 0.0175(17) 0.0075(17)
N4 0.0329(16) 0.0254(16) 0.0345(16) -0.0006(13) 0.0057(13) -0.0013(12)
C5 0.059(2) 0.042(2) 0.052(2) 0.0134(19) 0.0181(19) 0.0150(19)
C6 0.074(3) 0.036(2) 0.054(2) 0.0083(18) 0.023(2) 0.012(2)
C7 0.072(3) 0.040(2) 0.053(2) -0.0036(19) 0.015(2) -0.004(2)
C8 0.057(2) 0.0345(19) 0.0444(19) 0.0018(17) 0.0142(18) 0.0010(17)
C9 0.058(2) 0.043(2) 0.057(2) -0.008(2) 0.002(2) -0.005(2)
C10 0.069(3) 0.079(4) 0.070(3) -0.002(3) 0.011(3) -0.013(3)
C11 0.070(3) 0.066(3) 0.060(3) -0.004(3) 0.000(3) -0.010(3)
C12 0.0440(18) 0.0310(18) 0.0386(18) 0.0052(15) 0.0146(15) 0.0033(15)
C13 0.0445(18) 0.0341(18) 0.0386(18) 0.0088(15) 0.0119(15) 0.0031(15)
C14 0.069(3) 0.092(4) 0.064(3) 0.000(3) 0.003(3) -0.014(3)
C15 0.053(2) 0.087(3) 0.052(2) 0.014(2) 0.010(2) 0.017(2)
C16 0.066(4) 0.136(5) 0.090(4) 0.022(4) 0.002(3) 0.031(4)
C17 0.056(2) 0.055(2) 0.050(2) 0.0091(19) 0.0184(18) 0.0200(19)
C18 0.063(2) 0.065(3) 0.058(2) 0.008(2) 0.024(2) 0.019(2)
C19 0.080(3) 0.057(3) 0.058(2) -0.004(2) 0.036(2) 0.012(2)
C20 0.089(3) 0.051(2) 0.059(2) -0.013(2) 0.032(2) -0.001(2)
C21 0.077(3) 0.041(2) 0.054(2) -0.0045(19) 0.030(2) -0.001(2)
C22 0.087(3) 0.056(3) 0.059(3) -0.015(2) 0.031(2) -0.016(2)
C23 0.095(5) 0.121(6) 0.170(6) 0.025(5) 0.022(5) -0.033(4)
C24 0.136(5) 0.080(4) 0.155(6) -0.013(4) 0.043(5) -0.037(4)
C25 0.061(2) 0.040(2) 0.048(2) 0.0091(17) 0.0239(18) 0.0141(18)
C26 0.056(3) 0.046(3) 0.060(3) -0.010(2) 0.013(2) 0.000(2)
C27 0.0391(19) 0.037(2) 0.049(2) -0.0021(17) 0.0136(17) 0.0045(16)
C28 0.063(3) 0.052(3) 0.057(3) 0.002(2) -0.005(2) 0.010(2)
C29 0.0344(18) 0.0335(19) 0.0460(19) 0.0089(15) 0.0142(15) 0.0063(14)
C30 0.0392(19) 0.042(2) 0.053(2) 0.0077(18) 0.0155(17) 0.0094(17)
C31 0.0358(19) 0.052(2) 0.066(2) 0.013(2) 0.0124(18) 0.0111(18)
C32 0.0335(19) 0.055(2) 0.063(2) 0.016(2) 0.0015(18) 0.0041(17)
C33 0.0352(18) 0.040(2) 0.049(2) 0.0144(17) 0.0043(16) 0.0006(16)
C34 0.042(2) 0.046(2) 0.058(2) 0.009(2) -0.0054(19) -0.0036(18)
C35 0.068(3) 0.063(3) 0.063(3) -0.003(2) 0.004(3) -0.009(3)
C36 0.056(3) 0.075(4) 0.075(3) 0.000(3) -0.017(3) -0.014(3)
C37 0.0278(16) 0.0334(19) 0.0470(19) 0.0113(16) 0.0080(15) 0.0058(14)
C38 0.0296(15) 0.0320(17) 0.0340(16) 0.0020(14) 0.0031(13) -0.0031(14)
C39 0.051(3) 0.053(3) 0.052(2) 0.001(2) 0.012(2) -0.002(2)
C40 0.0369(18) 0.0356(19) 0.0382(19) 0.0079(16) 0.0036(15) -0.0038(16)
C41 0.047(2) 0.063(3) 0.054(3) 0.007(2) -0.008(2) -0.004(2)
C42 0.0336(17) 0.0318(18) 0.050(2) 0.0064(16) 0.0061(16) -0.0006(15)
C43 0.048(2) 0.039(2) 0.059(2) 0.0117(19) 0.0056(19) -0.0011(18)
C44 0.062(2) 0.031(2) 0.073(3) 0.009(2) 0.004(2) -0.0027(19)
C45 0.060(2) 0.033(2) 0.070(3) -0.010(2) 0.008(2) -0.0012(19)
C46 0.045(2) 0.0326(19) 0.056(2) 0.0004(17) 0.0147(17) -0.0003(16)
C47 0.060(2) 0.039(2) 0.053(2) -0.0112(18) 0.0128(19) -0.0025(19)
C48 0.073(3) 0.077(4) 0.054(3) -0.016(3) 0.007(2) 0.012(3)
C49 0.070(3) 0.060(3) 0.071(3) -0.024(3) 0.024(3) -0.006(3)
C50 0.0338(17) 0.0287(17) 0.0443(18) -0.0008(15) 0.0113(15) 0.0014(14)
C51 0.0749(16) 0.0783(17) 0.1115(19) 0.0274(15) 0.0352(14) 0.0339(14)
C52 0.0770(17) 0.0819(17) 0.116(2) 0.0250(15) 0.0360(15) 0.0356(14)
C53 0.0778(16) 0.0851(18) 0.115(2) 0.0253(15) 0.0387(15) 0.0358(14)
C54 0.0770(16) 0.0835(17) 0.1134(19) 0.0285(15) 0.0391(14) 0.0341(14)
C55 0.038(2) 0.039(2) 0.065(3) 0.012(2) 0.005(2) -0.0022(18)
C56 0.053(3) 0.081(4) 0.110(5) 0.016(3) 0.012(3) -0.017(3)
C57 0.085(4) 0.099(5) 0.097(5) -0.005(4) -0.014(4) -0.006(4)
C58 0.057(3) 0.069(4) 0.097(4) 0.005(3) -0.012(3) 0.009(3)

loop_
_atom_type_symbol
_atom_type_description
_atom_type_scat_dispersion_real
_atom_type_scat_dispersion_imag
_atom_type_scat_source
C C 0.0033 0.0016 'International Tables Vol C Tables 4.2.6.8 and 6.1.1.4'
H H 0.0000 0.0000 'International Tables Vol C Tables 4.2.6.8 and 6.1.1.4'
N N 0.0061 0.0033 'International Tables Vol C Tables 4.2.6.8 and 6.1.1.4'
O O 0.0106 0.0060 'International Tables Vol C Tables 4.2.6.8 and 6.1.1.4'
Si Si 0.0817 0.0704 'International Tables Vol C Tables 4.2.6.8 and 6.1.1.4'
Sm Sm -0.1638 3.4418 'International Tables Vol C Tables 4.2.6.8 and 6.1.1.4'

loop_
_geom_angle_atom_site_label_1
_geom_angle_atom_site_label_2
_geom_angle_atom_site_label_3
_geom_angle
C2 C1 H1A 109.5
C2 C1 H1B 109.5
H1A C1 H1B 109.5
C2 C1 H1C 109.5
H1A C1 H1C 109.5
H1B C1 H1C 109.5
C13 N1 C12 118.5(3)
C13 N1 Sm1 91.3(2)
C12 N1 Sm1 150.0(2)
C51 O1 C54 104.7(4)
C51 O1 Sm1 127.5(3)
C54 O1 Sm1 124.1(3)
C57 Si1 C56 106.2(3)
C57 Si1 C58 104.9(3)
C56 Si1 C58 106.7(3)
C57 Si1 C55 114.1(3)
C56 Si1 C55 112.0(3)
C58 Si1 C55 112.4(2)
C55 Sm1 N3 106.35(13)
C55 Sm1 N2 121.73(14)
N3 Sm1 N2 120.56(11)
C55 Sm1 O1 90.51(16)
N3 Sm1 O1 134.03(13)
N2 Sm1 O1 81.08(12)
C55 Sm1 N4 100.45(12)
N3 Sm1 N4 54.80(10)
N2 Sm1 N4 133.79(11)
O1 Sm1 N4 80.53(12)
C55 Sm1 N1 99.39(13)
N3 Sm1 N1 87.08(10)
N2 Sm1 N1 54.49(10)
O1 Sm1 N1 132.82(11)
N4 Sm1 N1 140.67(10)
C4 C2 C1 114.1(4)
C4 C2 C3 111.3(4)
C1 C2 C3 108.1(4)
C4 C2 H2 107.7
C1 C2 H2 107.7
C3 C2 H2 107.7
C13 N2 C25 119.8(3)
C13 N2 Sm1 93.7(2)
C25 N2 Sm1 146.0(3)
C2 C3 H3A 109.5
C2 C3 H3B 109.5
H3A C3 H3B 109.5
C2 C3 H3C 109.5
H3A C3 H3C 109.5
H3B C3 H3C 109.5
C38 N3 C37 117.4(3)
C38 N3 Sm1 93.5(2)
C37 N3 Sm1 148.8(2)
C5 C4 C12 118.0(4)
C5 C4 C2 120.0(4)
C12 C4 C2 121.9(4)
C38 N4 C50 116.8(3)
C38 N4 Sm1 91.0(2)
C50 N4 Sm1 148.7(2)
C6 C5 C4 122.0(5)
C6 C5 H5 119.0
C4 C5 H5 119.0
C5 C6 C7 119.9(4)
C5 C6 H6 120.1
C7 C6 H6 120.1
C6 C7 C8 121.0(5)
C6 C7 H7 119.5
C8 C7 H7 119.5
C7 C8 C12 118.3(4)
C7 C8 C9 118.9(4)
C12 C8 C9 122.7(4)
C8 C9 C11 113.1(4)
C8 C9 C10 111.0(4)
C11 C9 C10 110.6(4)
C8 C9 H9 107.3
C11 C9 H9 107.3
C10 C9 H9 107.3
C9 C10 H10A 109.5
C9 C10 H10B 109.5
H10A C10 H10B 109.5
C9 C10 H10C 109.5
H10A C10 H10C 109.5
H10B C10 H10C 109.5
C9 C11 H11A 109.5
C9 C11 H11B 109.5
H11A C11 H11B 109.5
C9 C11 H11C 109.5
H11A C11 H11C 109.5
H11B C11 H11C 109.5
C4 C12 C8 120.7(4)
C4 C12 N1 120.1(4)
C8 C12 N1 119.2(4)
N1 C13 N2 120.3(4)
N1 C13 H13 119.9
N2 C13 H13 119.9
C15 C14 H14A 109.5
C15 C14 H14B 109.5
H14A C14 H14B 109.5
C15 C14 H14C 109.5
H14A C14 H14C 109.5
H14B C14 H14C 109.5
C14 C15 C17 111.5(4)
C14 C15 C16 108.7(5)
C17 C15 C16 112.8(5)
C14 C15 H15 107.9
C17 C15 H15 107.9
C16 C15 H15 107.9
C15 C16 H16A 109.5
C15 C16 H16B 109.5
H16A C16 H16B 109.5
C15 C16 H16C 109.5
H16A C16 H16C 109.5
H16B C16 H16C 109.5
C18 C17 C25 117.9(5)
C18 C17 C15 117.9(5)
C25 C17 C15 124.2(4)
C19 C18 C17 121.1(5)
C19 C18 H18 119.5
C17 C18 H18 119.5
C20 C19 C18 120.5(5)
C20 C19 H19 119.8
C18 C19 H19 119.8
C19 C20 C21 122.0(5)
C19 C20 H20 119.0
C21 C20 H20 119.0
C20 C21 C25 117.8(5)
C20 C21 C22 120.9(5)
C25 C21 C22 121.3(4)
C23 C22 C24 109.5(7)
C23 C22 C21 111.3(5)
C24 C22 C21 113.2(6)
C23 C22 H22 107.5
C24 C22 H22 107.5
C21 C22 H22 107.5
C22 C23 H23A 109.5
C22 C23 H23B 109.5
H23A C23 H23B 109.5
C22 C23 H23C 109.5
H23A C23 H23C 109.5
H23B C23 H23C 109.5
C22 C24 H24A 109.5
C22 C24 H24B 109.5
H24A C24 H24B 109.5
C22 C24 H24C 109.5
H24A C24 H24C 109.5
H24B C24 H24C 109.5
C17 C25 C21 120.8(4)
C17 C25 N2 121.0(5)
C21 C25 N2 118.1(4)
C27 C26 H26A 109.5
C27 C26 H26B 109.5
H26A C26 H26B 109.5
C27 C26 H26C 109.5
H26A C26 H26C 109.5
H26B C26 H26C 109.5
C29 C27 C26 113.8(4)
C29 C27 C28 110.1(4)
C26 C27 C28 110.1(4)
C29 C27 H27 107.6
C26 C27 H27 107.6
C28 C27 H27 107.6
C27 C28 H28A 109.5
C27 C28 H28B 109.5
H28A C28 H28B 109.5
C27 C28 H28C 109.5
H28A C28 H28C 109.5
H28B C28 H28C 109.5
C30 C29 C37 118.6(4)
C30 C29 C27 120.7(4)
C37 C29 C27 120.5(3)
C31 C30 C29 121.4(4)
C31 C30 H30 119.3
C29 C30 H30 119.3
C30 C31 C32 120.3(4)
C30 C31 H31 119.9
C32 C31 H31 119.9
C31 C32 C33 121.1(4)
C31 C32 H32 119.5
C33 C32 H32 119.5
C32 C33 C37 118.3(4)
C32 C33 C34 120.6(4)
C37 C33 C34 121.1(4)
C33 C34 C36 114.8(4)
C33 C34 C35 112.1(4)
C36 C34 C35 109.5(4)
C33 C34 H34 106.6
C36 C34 H34 106.6
C35 C34 H34 106.6
C34 C35 H35A 109.5
C34 C35 H35B 109.5
H35A C35 H35B 109.5
C34 C35 H35C 109.5
H35A C35 H35C 109.5
H35B C35 H35C 109.5
C34 C36 H36A 109.5
C34 C36 H36B 109.5
H36A C36 H36B 109.5
C34 C36 H36C 109.5
H36A C36 H36C 109.5
H36B C36 H36C 109.5
C33 C37 C29 120.4(4)
C33 C37 N3 119.7(4)
C29 C37 N3 119.9(4)
N4 C38 N3 119.4(3)
N4 C38 H38 120.3
N3 C38 H38 120.3
C40 C39 H39A 109.5
C40 C39 H39B 109.5
H39A C39 H39B 109.5
C40 C39 H39C 109.5
H39A C39 H39C 109.5
H39B C39 H39C 109.5
C41 C40 C42 111.9(4)
C41 C40 C39 110.8(4)
C42 C40 C39 111.7(3)
C41 C40 H40 107.4
C42 C40 H40 107.4
C39 C40 H40 107.4
C40 C41 H41A 109.5
C40 C41 H41B 109.5
H41A C41 H41B 109.5
C40 C41 H41C 109.5
H41A C41 H41C 109.5
H41B C41 H41C 109.5
C43 C42 C50 118.3(4)
C43 C42 C40 119.0(4)
C50 C42 C40 122.7(3)
C44 C43 C42 121.2(4)
C44 C43 H43 119.4
C42 C43 H43 119.4
C45 C44 C43 120.4(4)
C45 C44 H44 119.8
C43 C44 H44 119.8
C44 C45 C46 121.0(4)
C44 C45 H45 119.5
C46 C45 H45 119.5
C45 C46 C50 118.8(4)
C45 C46 C47 120.6(4)
C50 C46 C47 120.6(4)
C46 C47 C49 113.6(4)
C46 C47 C48 109.9(4)
C49 C47 C48 109.4(4)
C46 C47 H47 107.9
C49 C47 H47 107.9
C48 C47 H47 107.9
C47 C48 H48A 109.5
C47 C48 H48B 109.5
H48A C48 H48B 109.5
C47 C48 H48C 109.5
H48A C48 H48C 109.5
H48B C48 H48C 109.5
C47 C49 H49A 109.5
C47 C49 H49B 109.5
H49A C49 H49B 109.5
C47 C49 H49C 109.5
H49A C49 H49C 109.5
H49B C49 H49C 109.5
C46 C50 C42 120.2(4)
C46 C50 N4 119.0(4)
C42 C50 N4 120.8(3)
O1 C51 C52 106.4(5)
O1 C51 H51A 110.4
C52 C51 H51A 110.4
O1 C51 H51B 110.4
C52 C51 H51B 110.4
H51A C51 H51B 108.6
C53 C52 C51 108.4(5)
C53 C52 H52A 110.0
C51 C52 H52A 110.0
C53 C52 H52B 110.0
C51 C52 H52B 110.0
H52A C52 H52B 108.4
C52 C53 C54 107.8(5)
C52 C53 H53A 110.2
C54 C53 H53A 110.1
C52 C53 H53B 110.2
C54 C53 H53B 110.2
H53A C53 H53B 108.5
C53 C54 O1 109.9(5)
C53 C54 H54A 109.7
O1 C54 H54A 109.7
C53 C54 H54B 109.6
O1 C54 H54B 109.7
H54A C54 H54B 108.2
Si1 C55 Sm1 142.2(2)
Si1 C55 H55A 101.4
Sm1 C55 H55A 101.4
Si1 C55 H55B 101.4
Sm1 C55 H55B 101.4
H55A C55 H55B 104.6
Si1 C56 H56A 109.5
Si1 C56 H56B 109.5
H56A C56 H56B 109.5
Si1 C56 H56C 109.5
H56A C56 H56C 109.5
H56B C56 H56C 109.5
Si1 C57 H57A 109.5
Si1 C57 H57B 109.5
H57A C57 H57B 109.5
Si1 C57 H57C 109.5
H57A C57 H57C 109.5
H57B C57 H57C 109.5
Si1 C58 H58A 109.5
Si1 C58 H58B 109.5
H58A C58 H58B 109.5
Si1 C58 H58C 109.5
H58A C58 H58C 109.5
H58B C58 H58C 109.5

loop_
_geom_bond_atom_site_label_1
_geom_bond_atom_site_label_2
_geom_bond_distance
C1 C2 1.524(7)
C1 H1A 0.9600
C1 H1B 0.9600
C1 H1C 0.9600
N1 C13 1.305(5)
N1 C12 1.432(5)
N1 Sm1 2.518(3)
O1 C51 1.403(7)
O1 C54 1.436(7)
O1 Sm1 2.484(4)
Si1 C57 1.851(7)
Si1 C56 1.860(6)
Si1 C58 1.873(6)
Si1 C55 1.871(5)
Sm1 C55 2.395(5)
Sm1 N3 2.442(3)
Sm1 N2 2.456(3)
Sm1 N4 2.493(3)
C2 C4 1.492(7)
C2 C3 1.526(7)
C2 H2 0.9800
N2 C13 1.321(5)
N2 C25 1.423(5)
C3 H3A 0.9600
C3 H3B 0.9600
C3 H3C 0.9600
N3 C38 1.311(5)
N3 C37 1.433(5)
C4 C5 1.391(6)
C4 C12 1.405(6)
N4 C38 1.320(5)
N4 C50 1.426(5)
C5 C6 1.365(7)
C5 H5 0.9300
C6 C7 1.374(7)
C6 H6 0.9300
C7 C8 1.401(6)
C7 H7 0.9300
C8 C12 1.406(6)
C8 C9 1.497(7)
C9 C11 1.511(7)
C9 C10 1.527(7)
C9 H9 0.9800
C10 H10A 0.9600
C10 H10B 0.9600
C10 H10C 0.9600
C11 H11A 0.9600
C11 H11B 0.9600
C11 H11C 0.9600
C13 H13 0.9300
C14 C15 1.507(8)
C14 H14A 0.9600
C14 H14B 0.9600
C14 H14C 0.9600
C15 C17 1.529(8)
C15 C16 1.528(8)
C15 H15 0.9800
C16 H16A 0.9600
C16 H16B 0.9600
C16 H16C 0.9600
C17 C18 1.415(6)
C17 C25 1.400(7)
C18 C19 1.378(8)
C18 H18 0.9300
C19 C20 1.350(8)
C19 H19 0.9300
C20 C21 1.399(6)
C20 H20 0.9300
C21 C25 1.424(7)
C21 C22 1.494(8)
C22 C23 1.462(10)
C22 C24 1.477(9)
C22 H22 0.9800
C23 H23A 0.9600
C23 H23B 0.9600
C23 H23C 0.9600
C24 H24A 0.9600
C24 H24B 0.9600
C24 H24C 0.9600
C26 C27 1.513(6)
C26 H26A 0.9600
C26 H26B 0.9600
C26 H26C 0.9600
C27 C29 1.523(6)
C27 C28 1.527(6)
C27 H27 0.9800
C28 H28A 0.9600
C28 H28B 0.9600
C28 H28C 0.9600
C29 C30 1.396(5)
C29 C37 1.396(6)
C30 C31 1.358(7)
C30 H30 0.9300
C31 C32 1.372(7)
C31 H31 0.9300
C32 C33 1.396(6)
C32 H32 0.9300
C33 C37 1.408(6)
C33 C34 1.522(7)
C34 C36 1.528(6)
C34 C35 1.528(7)
C34 H34 0.9800
C35 H35A 0.9600
C35 H35B 0.9600
C35 H35C 0.9600
C36 H36A 0.9600
C36 H36B 0.9600
C36 H36C 0.9600
C38 H38 0.9300
C39 C40 1.534(6)
C39 H39A 0.9600
C39 H39B 0.9600
C39 H39C 0.9600
C40 C41 1.516(6)
C40 C42 1.515(6)
C40 H40 0.9800
C41 H41A 0.9600
C41 H41B 0.9600
C41 H41C 0.9600
C42 C43 1.395(6)
C42 C50 1.412(6)
C43 C44 1.365(7)
C43 H43 0.9300
C44 C45 1.367(7)
C44 H44 0.9300
C45 C46 1.395(6)
C45 H45 0.9300
C46 C50 1.396(6)
C46 C47 1.519(6)
C47 C49 1.536(6)
C47 C48 1.526(7)
C47 H47 0.9800
C48 H48A 0.9600
C48 H48B 0.9600
C48 H48C 0.9600
C49 H49A 0.9600
C49 H49B 0.9600
C49 H49C 0.9600
C51 C52 1.491(7)
C51 H51A 0.9700
C51 H51B 0.9700
C52 C53 1.348(8)
C52 H52A 0.9700
C52 H52B 0.9700
C53 C54 1.402(8)
C53 H53A 0.9700
C53 H53B 0.9700
C54 H54A 0.9700
C54 H54B 0.9700
C55 H55A 0.9700
C55 H55B 0.9700
C56 H56A 0.9600
C56 H56B 0.9600
C56 H56C 0.9600
C57 H57A 0.9600
C57 H57B 0.9600
C57 H57C 0.9600
C58 H58A 0.9600
C58 H58B 0.9600
C58 H58C 0.9600

loop_
_platon_squeeze_void_nr
_platon_squeeze_void_average_x
_platon_squeeze_void_average_y
_platon_squeeze_void_average_z
_platon_squeeze_void_volume
_platon_squeeze_void_count_electrons
_platon_squeeze_void_content
1 0.250 0.676 0.250 597 117 ' '
2 0.222 0.222 0.612 9 0 ' '
3 0.278 0.722 0.888 9 0 ' '
4 0.750 0.638 0.750 597 117 ' '
5 0.722 0.278 0.112 9 0 ' '
6 0.778 0.778 0.388 9 0 ' '
